data_7159900
loop_
_publ_author_name
'Ohira, Kazuki'
'Kozuka, Kumpei'
'Kaneda, Naoki'
'Yamamoto, Masahiro'
'Imato, Keiichi'
'Ooyama, Yousuke'

_publ_section_title
;
 Photochromism of phenazine-2,3-diol derivatives through excited state
 intermolecular proton transfer based on keto-enol tautomerization.
;
_journal_issue 20
_journal_name_full 'Organic &amp; biomolecular chemistry'
_journal_page_first 4077
_journal_page_last 4088
_journal_paper_doi 10.1039/d4ob00387j
_journal_volume 22
_journal_year 2024
_chemical_formula_moiety 'C12 H8 N2 O2'
_chemical_formula_sum 'C12 H8 N2 O2'
_chemical_formula_weight 212.20
_chemical_name_systematic 3-hydroxyphenazin-2(10H)-one
_space_group_crystal_system monoclinic
_space_group_IT_number 4
_space_group_name_Hall 'P 2yb'
_space_group_name_H-M_alt 'P 1 21 1'
_atom_sites_solution_hydrogens geom
_atom_sites_solution_primary dual
_audit_block_doi 10.5517/ccdc.csd.cc2j4xxj
_audit_creation_date 2024-01-15
_audit_creation_method
;
Olex2 1.3-ac4
(compiled 2020.11.27 svn.r5f609507 for Rigaku Oxford Diffraction, GUI svn.r6214)
;
_audit_update_record
;
2024-01-26 deposited with the CCDC.	2024-04-11 downloaded from the CCDC.
;
_cell_angle_alpha 90
_cell_angle_beta 92.150(5)
_cell_angle_gamma 90
_cell_formula_units_Z 2
_cell_length_a 3.7817(2)
_cell_length_b 9.7180(6)
_cell_length_c 12.9407(6)
_cell_measurement_reflns_used 2171
_cell_measurement_temperature 299.50(18)
_cell_measurement_theta_max 31.8640
_cell_measurement_theta_min 2.6270
_cell_volume 475.24(4)
_computing_cell_refinement 'CrysAlisPro 1.171.42.35a (Rigaku OD, 2021)'
_computing_data_collection 'CrysAlisPro 1.171.42.35a (Rigaku OD, 2021)'
_computing_data_reduction 'CrysAlisPro 1.171.42.35a (Rigaku OD, 2021)'
_computing_molecular_graphics 'Olex2 1.3-ac4 (Dolomanov et al., 2009)'
_computing_publication_material 'Olex2 1.3-ac4 (Dolomanov et al., 2009)'
_computing_structure_refinement 'SHELXL 2018/3 (Sheldrick, 2015)'
_computing_structure_solution 'SHELXT 2018/2 (Sheldrick, 2018)'
_diffrn_ambient_environment air
_diffrn_ambient_temperature 299.50(18)
_diffrn_detector 'Hybrid Pixel Array Detector'
_diffrn_detector_area_resol_mean 10.0000
_diffrn_detector_type HyPix
_diffrn_measured_fraction_theta_full 0.999
_diffrn_measured_fraction_theta_max 0.840
_diffrn_measurement_details
;
List of Runs (angles in degrees, time in seconds):

  # Type    Start    End  Width  t~exp~   \w     \q     \k     \f   Frames
#--------------------------------------------------------------------------
  1  \w    -72.00   9.00   0.50    6.00    --   -5.63 -77.00-180.00  162
  2  \w    -64.00   1.00   0.50    6.00    --   -5.63 -38.00  30.00  130
  3  \w    -73.00  -2.00   0.50    6.00    --   -5.63 -38.00-120.00  142
  4  \w    -18.00  64.00   0.50    6.00    --   -5.63  57.00   0.00  164
;
_diffrn_measurement_device 'four-circle diffractometer'
_diffrn_measurement_device_type 'XtaLAB Synergy R, DW system, HyPix'
_diffrn_measurement_method '\w scans'
_diffrn_orient_matrix_type 'CrysAlisPro convention (1999,Acta A55,543-557)'
_diffrn_orient_matrix_UB_11 -0.1806045000
_diffrn_orient_matrix_UB_12 0.0112925000
_diffrn_orient_matrix_UB_13 0.0103981000
_diffrn_orient_matrix_UB_21 -0.0430627000
_diffrn_orient_matrix_UB_22 -0.0005959000
_diffrn_orient_matrix_UB_23 -0.0538186000
_diffrn_orient_matrix_UB_31 -0.0279223000
_diffrn_orient_matrix_UB_32 -0.0720771000
_diffrn_orient_matrix_UB_33 0.0020701000
_diffrn_radiation_monochromator mirror
_diffrn_radiation_probe x-ray
_diffrn_radiation_type 'Mo K\a'
_diffrn_radiation_wavelength 0.71073
_diffrn_reflns_av_R_equivalents 0.0264
_diffrn_reflns_av_unetI/netI 0.0375
_diffrn_reflns_Laue_measured_fraction_full 0.999
_diffrn_reflns_Laue_measured_fraction_max 0.840
_diffrn_reflns_limit_h_max 4
_diffrn_reflns_limit_h_min -5
_diffrn_reflns_limit_k_max 14
_diffrn_reflns_limit_k_min -10
_diffrn_reflns_limit_l_max 19
_diffrn_reflns_limit_l_min -18
_diffrn_reflns_number 5474
_diffrn_reflns_point_group_measured_fraction_full 0.927
_diffrn_reflns_point_group_measured_fraction_max 0.716
_diffrn_reflns_theta_full 25.242
_diffrn_reflns_theta_max 31.818
_diffrn_reflns_theta_min 2.622
_diffrn_source 'Rotating-anode X-ray tube'
_diffrn_source_type 'Rigaku (Mo) X-ray Source'
_exptl_absorpt_coefficient_mu 0.104
_exptl_absorpt_correction_T_max 1.00000
_exptl_absorpt_correction_T_min 0.66959
_exptl_absorpt_correction_type multi-scan
_exptl_absorpt_process_details
;
CrysAlisPro 1.171.42.35a (Rigaku Oxford Diffraction, 2021)
Empirical absorption correction using spherical harmonics,
implemented in SCALE3 ABSPACK scaling algorithm.
;
_exptl_crystal_colour 'clear dark red'
_exptl_crystal_colour_lustre clear
_exptl_crystal_colour_modifier dark
_exptl_crystal_colour_primary red
_exptl_crystal_density_diffrn 1.483
_exptl_crystal_description plate
_exptl_crystal_F_000 220
_exptl_crystal_size_max 0.298
_exptl_crystal_size_mid 0.068
_exptl_crystal_size_min 0.024
_refine_diff_density_max 0.268
_refine_diff_density_min -0.235
_refine_diff_density_rms 0.045
_refine_ls_abs_structure_details
;
 Flack x determined using 562 quotients [(I+)-(I-)]/[(I+)+(I-)]
 (Parsons, Flack and Wagner, Acta Cryst. B69 (2013) 249-259).
;
_refine_ls_abs_structure_Flack 0.1(10)
_refine_ls_extinction_method none
_refine_ls_goodness_of_fit_ref 1.043
_refine_ls_hydrogen_treatment constr
_refine_ls_matrix_type full
_refine_ls_number_parameters 146
_refine_ls_number_reflns 2332
_refine_ls_number_restraints 1
_refine_ls_restrained_S_all 1.043
_refine_ls_R_factor_all 0.0688
_refine_ls_R_factor_gt 0.0466
_refine_ls_shift/su_max 0.000
_refine_ls_shift/su_mean 0.000
_refine_ls_structure_factor_coef Fsqd
_refine_ls_weighting_details 'w=1/[\s^2^(Fo^2^)+(0.0745P)^2^+0.0017P] where P=(Fo^2^+2Fc^2^)/3'
_refine_ls_weighting_scheme calc
_refine_ls_wR_factor_gt 0.1192
_refine_ls_wR_factor_ref 0.1294
_reflns_Friedel_coverage 0.621
_reflns_Friedel_fraction_full 0.845
_reflns_Friedel_fraction_max 0.578
_reflns_number_gt 1698
_reflns_number_total 2332
_reflns_threshold_expression 'I > 2\s(I)'
_cod_data_source_file d4ob00387j2.cif
_cod_data_source_block exp_3245
_cod_depositor_comments 'Adding full bibliography for 7159899--7159902.cif.'
_cod_database_code 7159900
_shelx_shelxl_version_number 2018/3
_chemical_oxdiff_formula C12H8N2O2
_shelx_space_group_comment
;
The symmetry employed for this shelxl refinement is uniquely defined
by the following loop, which should always be used as a source of
symmetry information in preference to the above space-group names.
They are only intended as comments.
;
_shelx_estimated_absorpt_t_max 0.998
_shelx_estimated_absorpt_t_min 0.969
_reflns_odcompleteness_completeness 99.75
_reflns_odcompleteness_iscentric 1
_reflns_odcompleteness_theta 27.82
_olex2_refinement_description
;
1. Fixed Uiso
 At 1.2 times of:
  All C(H) groups, All N(H) groups
 At 1.5 times of:
  All O(H) groups
2.a Aromatic/amide H refined with riding coordinates:
 N1(H1), C1(H1A), C4(H4), C5(H5), C6(H6), C7(H7), C8(H8)
2.b Idealised tetrahedral OH refined as rotating group:
 O2(H2)
;
_olex2_submission_special_instructions 'No special instructions were received'
_oxdiff_exptl_absorpt_empirical_details
;
Empirical correction (ABSPACK) includes:
- Absorption correction using spherical harmonics
- Frame scaling
;
_oxdiff_exptl_absorpt_empirical_full_max 1.297
_oxdiff_exptl_absorpt_empirical_full_min 0.731

loop_
_space_group_symop_operation_xyz
'x, y, z'
'-x, y+1/2, -z'

loop_
_atom_site_label
_atom_site_type_symbol
_atom_site_fract_x
_atom_site_fract_y
_atom_site_fract_z
_atom_site_U_iso_or_equiv
_atom_site_adp_type
_atom_site_occupancy
_atom_site_site_symmetry_order
_atom_site_calc_flag
_atom_site_refinement_flags_posn
_atom_site_refinement_flags_adp
_atom_site_refinement_flags_occupancy
_atom_site_disorder_assembly
_atom_site_disorder_group
O1 O 0.7127(6) 0.7964(2) 0.49075(15) 0.0538(6) Uani 1 1 d . . . . .
O2 O 0.4497(6) 0.9089(2) 0.65126(16) 0.0577(6) Uani 1 1 d . . . . .
H2 H 0.471608 0.933040 0.591125 0.087 Uiso 1 1 calc R U . . .
N1 N 0.9217(6) 0.37788(19) 0.67419(16) 0.0367(5) Uani 1 1 d . . . . .
H1 H 1.014556 0.339974 0.621633 0.044 Uiso 1 1 calc R U . . .
N2 N 0.6381(5) 0.5002(2) 0.84509(16) 0.0412(5) Uani 1 1 d . . . . .
C1 C 0.8376(6) 0.5835(3) 0.57496(19) 0.0370(5) Uani 1 1 d . . . . .
H1A H 0.936550 0.543239 0.517591 0.044 Uiso 1 1 calc R U . . .
C2 C 0.7143(7) 0.7185(3) 0.56981(19) 0.0384(6) Uani 1 1 d . . . . .
C3 C 0.5664(7) 0.7790(3) 0.6632(2) 0.0400(6) Uani 1 1 d . . . . .
C4 C 0.5476(7) 0.7093(3) 0.7523(2) 0.0416(6) Uani 1 1 d . . . . .
H4 H 0.457783 0.751789 0.810126 0.050 Uiso 1 1 calc R U . . .
C5 C 0.7184(8) 0.2885(4) 0.9398(2) 0.0528(7) Uani 1 1 d . . . . .
H5 H 0.626586 0.329270 0.998077 0.063 Uiso 1 1 calc R U . . .
C6 C 0.8211(9) 0.1558(3) 0.9442(2) 0.0591(8) Uani 1 1 d . . . . .
H6 H 0.798478 0.105902 1.004866 0.071 Uiso 1 1 calc R U . . .
C7 C 0.9626(8) 0.0926(3) 0.8570(2) 0.0590(8) Uani 1 1 d . . . . .
H7 H 1.032313 0.000923 0.860704 0.071 Uiso 1 1 calc R U . . .
C8 C 0.9991(8) 0.1639(3) 0.7671(2) 0.0489(7) Uani 1 1 d . . . . .
H8 H 1.093465 0.121438 0.709886 0.059 Uiso 1 1 calc R U . . .
C9 C 0.8122(6) 0.5095(2) 0.66557(18) 0.0345(6) Uani 1 1 d . . . . .
C10 C 0.6653(6) 0.5701(3) 0.75849(18) 0.0362(6) Uani 1 1 d . . . . .
C11 C 0.8927(6) 0.3015(3) 0.76223(19) 0.0393(6) Uani 1 1 d . . . . .
C12 C 0.7473(7) 0.3669(2) 0.8488(2) 0.0398(6) Uani 1 1 d . . . . .

loop_
_atom_site_aniso_label
_atom_site_aniso_U_11
_atom_site_aniso_U_22
_atom_site_aniso_U_33
_atom_site_aniso_U_23
_atom_site_aniso_U_13
_atom_site_aniso_U_12
O1 0.0655(12) 0.0462(12) 0.0507(11) 0.0120(9) 0.0169(9) 0.0055(10)
O2 0.0745(15) 0.0363(11) 0.0631(13) 0.0010(10) 0.0123(11) 0.0151(10)
N1 0.0432(12) 0.0347(12) 0.0326(10) -0.0044(9) 0.0061(9) 0.0027(9)
N2 0.0468(12) 0.0457(13) 0.0314(10) -0.0024(9) 0.0057(9) 0.0014(11)
C1 0.0417(13) 0.0365(14) 0.0336(11) -0.0053(10) 0.0093(10) 0.0010(11)
C2 0.0372(13) 0.0402(15) 0.0380(12) 0.0000(11) 0.0056(10) -0.0058(11)
C3 0.0417(13) 0.0310(13) 0.0474(14) -0.0055(11) 0.0039(11) -0.0010(11)
C4 0.0464(14) 0.0414(15) 0.0375(12) -0.0098(12) 0.0084(11) 0.0047(12)
C5 0.0556(16) 0.065(2) 0.0385(14) 0.0083(14) 0.0063(12) -0.0035(16)
C6 0.0632(19) 0.057(2) 0.0574(18) 0.0208(15) 0.0012(14) -0.0018(15)
C7 0.0600(18) 0.0450(18) 0.072(2) 0.0132(14) -0.0008(15) 0.0047(14)
C8 0.0503(16) 0.0411(16) 0.0553(16) 0.0005(13) 0.0015(13) 0.0051(13)
C9 0.0316(11) 0.0382(15) 0.0340(12) -0.0074(10) 0.0033(9) -0.0016(11)
C10 0.0360(12) 0.0398(15) 0.0330(12) -0.0066(10) 0.0041(9) -0.0011(11)
C11 0.0388(13) 0.0415(15) 0.0375(12) -0.0025(12) 0.0003(10) -0.0010(12)
C12 0.0406(14) 0.0408(16) 0.0381(13) -0.0002(11) 0.0023(11) -0.0012(11)

loop_
_atom_type_symbol
_atom_type_description
_atom_type_scat_dispersion_real
_atom_type_scat_dispersion_imag
_atom_type_scat_source
C C 0.0033 0.0016 'International Tables Vol C Tables 4.2.6.8 and 6.1.1.4'
H H 0.0000 0.0000 'International Tables Vol C Tables 4.2.6.8 and 6.1.1.4'
N N 0.0061 0.0033 'International Tables Vol C Tables 4.2.6.8 and 6.1.1.4'
O O 0.0106 0.0060 'International Tables Vol C Tables 4.2.6.8 and 6.1.1.4'

loop_
_exptl_crystal_face_index_h
_exptl_crystal_face_index_k
_exptl_crystal_face_index_l
_exptl_crystal_face_perp_dist
0 -1 0 0.1614
0 1 0 0.1370
1 0 0 0.0320
-1 0 0 0.0356
0 0 -1 0.0167
0 0 1 0.0074
1 -2 -2 0.0969
1 -2 1 0.0995
0 -1 -1 0.1264
-2 1 1 0.0334

loop_
_geom_angle_atom_site_label_1
_geom_angle_atom_site_label_2
_geom_angle_atom_site_label_3
_geom_angle
_geom_angle_site_symmetry_1
_geom_angle_site_symmetry_3
_geom_angle_publ_flag
C3 O2 H2 109.5 . . ?
C9 N1 H1 118.3 . . ?
C9 N1 C11 123.4(2) . . ?
C11 N1 H1 118.3 . . ?
C10 N2 C12 119.2(2) . . ?
C2 C1 H1A 120.1 . . ?
C9 C1 H1A 120.1 . . ?
C9 C1 C2 119.8(2) . . ?
O1 C2 C1 126.2(2) . . ?
O1 C2 C3 115.6(2) . . ?
C1 C2 C3 118.2(2) . . ?
O2 C3 C2 114.4(2) . . ?
C4 C3 O2 123.0(2) . . ?
C4 C3 C2 122.5(2) . . ?
C3 C4 H4 120.0 . . ?
C3 C4 C10 120.1(2) . . ?
C10 C4 H4 120.0 . . ?
C6 C5 H5 119.3 . . ?
C6 C5 C12 121.4(3) . . ?
C12 C5 H5 119.3 . . ?
C5 C6 H6 119.9 . . ?
C5 C6 C7 120.1(3) . . ?
C7 C6 H6 119.9 . . ?
C6 C7 H7 119.5 . . ?
C8 C7 C6 121.0(3) . . ?
C8 C7 H7 119.5 . . ?
C7 C8 H8 120.5 . . ?
C7 C8 C11 119.0(3) . . ?
C11 C8 H8 120.5 . . ?
N1 C9 C1 122.2(2) . . ?
N1 C9 C10 116.0(2) . . ?
C1 C9 C10 121.8(2) . . ?
N2 C10 C4 120.2(2) . . ?
N2 C10 C9 122.3(2) . . ?
C4 C10 C9 117.5(2) . . ?
N1 C11 C8 121.7(2) . . ?
N1 C11 C12 117.4(2) . . ?
C8 C11 C12 120.9(2) . . ?
N2 C12 C5 120.7(3) . . ?
N2 C12 C11 121.7(2) . . ?
C5 C12 C11 117.5(2) . . ?

loop_
_geom_bond_atom_site_label_1
_geom_bond_atom_site_label_2
_geom_bond_distance
_geom_bond_site_symmetry_2
_geom_bond_publ_flag
O1 C2 1.272(3) . ?
O2 H2 0.8200 . ?
O2 C3 1.345(3) . ?
N1 H1 0.8600 . ?
N1 C9 1.348(3) . ?
N1 C11 1.367(3) . ?
N2 C10 1.318(3) . ?
N2 C12 1.360(3) . ?
C1 H1A 0.9300 . ?
C1 C2 1.394(4) . ?
C1 C9 1.382(3) . ?
C2 C3 1.473(3) . ?
C3 C4 1.342(4) . ?
C4 H4 0.9300 . ?
C4 C10 1.425(4) . ?
C5 H5 0.9300 . ?
C5 C6 1.347(5) . ?
C5 C12 1.411(4) . ?
C6 H6 0.9300 . ?
C6 C7 1.408(5) . ?
C7 H7 0.9300 . ?
C7 C8 1.366(4) . ?
C8 H8 0.9300 . ?
C8 C11 1.398(4) . ?
C9 C10 1.467(3) . ?
C11 C12 1.417(3) . ?

loop_
_geom_torsion_atom_site_label_1
_geom_torsion_atom_site_label_2
_geom_torsion_atom_site_label_3
_geom_torsion_atom_site_label_4
_geom_torsion
_geom_torsion_site_symmetry_1
_geom_torsion_site_symmetry_2
_geom_torsion_site_symmetry_3
_geom_torsion_site_symmetry_4
_geom_torsion_publ_flag
O1 C2 C3 O2 0.0(4) . . . . ?
O1 C2 C3 C4 179.5(2) . . . . ?
O2 C3 C4 C10 177.8(2) . . . . ?
N1 C9 C10 N2 -0.6(3) . . . . ?
N1 C9 C10 C4 179.8(2) . . . . ?
N1 C11 C12 N2 0.4(3) . . . . ?
N1 C11 C12 C5 -179.7(2) . . . . ?
C1 C2 C3 O2 -179.2(2) . . . . ?
C1 C2 C3 C4 0.3(4) . . . . ?
C1 C9 C10 N2 179.6(2) . . . . ?
C1 C9 C10 C4 0.1(3) . . . . ?
C2 C1 C9 N1 178.8(2) . . . . ?
C2 C1 C9 C10 -1.4(3) . . . . ?
C2 C3 C4 C10 -1.6(4) . . . . ?
C3 C4 C10 N2 -178.1(2) . . . . ?
C3 C4 C10 C9 1.4(3) . . . . ?
C5 C6 C7 C8 0.1(5) . . . . ?
C6 C5 C12 N2 179.1(3) . . . . ?
C6 C5 C12 C11 -0.8(4) . . . . ?
C6 C7 C8 C11 -0.2(5) . . . . ?
C7 C8 C11 N1 -179.8(2) . . . . ?
C7 C8 C11 C12 -0.3(4) . . . . ?
C8 C11 C12 N2 -179.1(2) . . . . ?
C8 C11 C12 C5 0.7(4) . . . . ?
C9 N1 C11 C8 177.9(2) . . . . ?
C9 N1 C11 C12 -1.6(3) . . . . ?
C9 C1 C2 O1 -177.9(2) . . . . ?
C9 C1 C2 C3 1.2(3) . . . . ?
C10 N2 C12 C5 -179.3(2) . . . . ?
C10 N2 C12 C11 0.6(4) . . . . ?
C11 N1 C9 C1 -178.6(2) . . . . ?
C11 N1 C9 C10 1.7(3) . . . . ?
C12 N2 C10 C4 179.1(2) . . . . ?
C12 N2 C10 C9 -0.5(3) . . . . ?
C12 C5 C6 C7 0.4(5) . . . . ?

loop_
_exptl_oxdiff_crystal_face_indexfrac_h
_exptl_oxdiff_crystal_face_indexfrac_k
_exptl_oxdiff_crystal_face_indexfrac_l
_exptl_oxdiff_crystal_face_x
_exptl_oxdiff_crystal_face_y
_exptl_oxdiff_crystal_face_z
0.0002 -0.9990 0.0003 -0.0113 0.0006 0.0720
-0.0002 0.9990 -0.0003 0.0113 -0.0006 -0.0720
0.9999 0.0003 0.0095 -0.1805 -0.0436 -0.0279
-0.9999 -0.0003 -0.0095 0.1805 0.0436 0.0279
0.0004 -0.0004 -1.0011 -0.0105 0.0539 -0.0021
-0.0004 0.0004 1.0011 0.0105 -0.0539 0.0021
1.0009 -1.9985 -1.9922 -0.2241 0.0653 0.1120
0.9998 -1.9974 1.0112 -0.1926 -0.0963 0.1181
0.0005 -0.9994 -1.0009 -0.0218 0.0544 0.0699
-2.0002 0.9988 0.9819 0.3827 0.0327 -0.0141
